data_2226511
loop_
_publ_author_name
'Lee, See Mun'
'Mohd Ali, Hapipah'
'Lo, Kong Mun'

_publ_section_title
;
 Dibutyl{<i>N</i>'-[1-(5-chloro-2-oxidophenyl-\k<i>O</i>)ethylidene]-3-hydroxy-2-naphthohydrazidato-\k^2^<i>N</i>',<i>O</i>^2^}tin(IV)
;
_journal_coeditor_code HG2693
_journal_issue 7
_journal_name_full 'Acta Crystallographica Section E'
_journal_page_first m803
_journal_paper_doi 10.1107/S1600536810021896
_journal_volume 66
_journal_year 2010
_chemical_formula_iupac '[Sn (C4 H9)2 (C19 H13 Cl N2 O3)]'
_chemical_formula_moiety 'C27 H31 Cl N2 O3 Sn'
_chemical_formula_sum 'C27 H31 Cl N2 O3 Sn'
_chemical_formula_weight 585.67
_chemical_name_systematic
;Dibutyl{<i>N</i>'-[1-(5-chloro-2-oxidophenyl-\k<i>O</i>)ethylidene]-
3-hydroxy-2-naphthohydrazidato-\k^2^<i>N</i>',<i>O</i>^2^}tin(IV)
;
_space_group_IT_number 14
_symmetry_cell_setting monoclinic
_symmetry_space_group_name_Hall '-P 2yn'
_symmetry_space_group_name_H-M 'P 1 21/n 1'
_atom_sites_solution_hydrogens geom
_atom_sites_solution_primary direct
_atom_sites_solution_secondary difmap
_audit_creation_method SHELXL-97
_cell_angle_alpha 90
_cell_angle_beta 96.3760(10)
_cell_angle_gamma 90
_cell_formula_units_Z 8
_cell_length_a 24.8256(13)
_cell_length_b 7.1994(4)
_cell_length_c 28.3649(15)
_cell_measurement_reflns_used 9440
_cell_measurement_temperature 100(2)
_cell_measurement_theta_max 28.28
_cell_measurement_theta_min 2.95
_cell_volume 5038.3(5)
_computing_cell_refinement 'SAINT (Bruker, 2009)'
_computing_data_collection 'APEX2 (Bruker, 2009)'
_computing_data_reduction 'SAINT (Bruker, 2009)'
_computing_molecular_graphics 'XSEED (Barbour, 2001)'
_computing_publication_material '<i>publCIF</i> (Westrip, 2010)'
_computing_structure_refinement 'SHELXL97 (Sheldrick, 2008)'
_computing_structure_solution 'SHELXS97 (Sheldrick, 2008)'
_diffrn_ambient_temperature 100(2)
_diffrn_measured_fraction_theta_full 0.999
_diffrn_measured_fraction_theta_max 0.999
_diffrn_measurement_device_type 'Bruker APEXII CCD area-detector'
_diffrn_measurement_method '\w scans'
_diffrn_radiation_monochromator graphite
_diffrn_radiation_source 'fine-focus sealed tube'
_diffrn_radiation_type MoK\a
_diffrn_radiation_wavelength 0.71073
_diffrn_reflns_av_R_equivalents 0.0322
_diffrn_reflns_av_sigmaI/netI 0.0282
_diffrn_reflns_limit_h_max 29
_diffrn_reflns_limit_h_min -29
_diffrn_reflns_limit_k_max 8
_diffrn_reflns_limit_k_min -8
_diffrn_reflns_limit_l_max 33
_diffrn_reflns_limit_l_min -33
_diffrn_reflns_number 37459
_diffrn_reflns_theta_full 25.00
_diffrn_reflns_theta_max 25.00
_diffrn_reflns_theta_min 1.03
_diffrn_standards_number 0
_exptl_absorpt_coefficient_mu 1.152
_exptl_absorpt_correction_T_max 0.8462
_exptl_absorpt_correction_T_min 0.7616
_exptl_absorpt_correction_type multi-scan
_exptl_absorpt_process_details '(SADABS; Bruker, 2009)'
_exptl_crystal_colour Yellow
_exptl_crystal_density_diffrn 1.544
_exptl_crystal_density_method 'not measured'
_exptl_crystal_description Prism
_exptl_crystal_F_000 2384
_exptl_crystal_size_max 0.25
_exptl_crystal_size_mid 0.25
_exptl_crystal_size_min 0.15
_refine_diff_density_max 0.822
_refine_diff_density_min -1.496
_refine_ls_extinction_method none
_refine_ls_goodness_of_fit_ref 1.315
_refine_ls_hydrogen_treatment constr
_refine_ls_matrix_type full
_refine_ls_number_parameters 621
_refine_ls_number_reflns 8881
_refine_ls_number_restraints 0
_refine_ls_restrained_S_all 1.315
_refine_ls_R_factor_all 0.0532
_refine_ls_R_factor_gt 0.0498
_refine_ls_shift/su_max 0.002
_refine_ls_shift/su_mean 0.000
_refine_ls_structure_factor_coef Fsqd
_refine_ls_weighting_details 'calc w=1/[\s^2^(Fo^2^)+(0.0158P)^2^+27.1939P] where P=(Fo^2^+2Fc^2^)/3'
_refine_ls_weighting_scheme calc
_refine_ls_wR_factor_gt 0.0994
_refine_ls_wR_factor_ref 0.1008
_reflns_number_gt 8369
_reflns_number_total 8881
_reflns_threshold_expression I>2\s(I)
_cod_data_source_file hg2693.cif
_cod_data_source_block I
_cod_original_sg_symbol_H-M 'P 21/n'
_cod_database_code 2226511
_cod_database_fobs_code 2226511

loop_
_symmetry_equiv_pos_as_xyz
'x, y, z'
'x+1/2, -y+1/2, z+1/2'
'-x, -y, -z'
'-x-1/2, y-1/2, -z-1/2'

loop_
_atom_site_type_symbol
_atom_site_label
_atom_site_fract_x
_atom_site_fract_y
_atom_site_fract_z
_atom_site_U_iso_or_equiv
_atom_site_adp_type
_atom_site_calc_flag
_atom_site_refinement_flags
_atom_site_occupancy
_atom_site_disorder_assembly
_atom_site_disorder_group
Sn Sn1 0.339899(13) 0.57545(4) 0.642199(11) 0.01339(9) Uani d . 1 . .
Sn Sn2 0.663321(13) 0.45272(4) 0.866500(11) 0.01362(9) Uani d . 1 . .
Cl Cl1 0.09889(5) 0.79045(19) 0.48251(5) 0.0265(3) Uani d . 1 . .
Cl Cl2 0.90500(5) 0.15766(18) 1.01382(4) 0.0222(3) Uani d . 1 . .
N N1 0.26021(16) 0.6163(5) 0.66655(13) 0.0155(9) Uani d . 1 . .
N N2 0.26107(16) 0.6250(5) 0.71576(13) 0.0156(9) Uani d . 1 . .
N N3 0.73912(16) 0.3783(5) 0.83779(13) 0.0143(8) Uani d . 1 . .
N N4 0.73331(17) 0.3608(5) 0.78836(13) 0.0154(9) Uani d . 1 . .
O O1 0.29315(13) 0.4587(5) 0.58494(11) 0.0181(7) Uani d . 1 . .
O O2 0.35201(13) 0.6827(5) 0.71334(11) 0.0169(7) Uani d . 1 . .
O O3 0.22477(14) 0.5987(6) 0.79810(12) 0.0249(8) Uani d . 1 . .
H H3A 0.2236 0.5980 0.7684 0.037 Uiso calc R 1 . .
O O4 0.71848(14) 0.5613(5) 0.91961(11) 0.0190(7) Uani d . 1 . .
O O5 0.64255(13) 0.3284(5) 0.79779(11) 0.0172(7) Uani d . 1 . .
O O6 0.76138(14) 0.3611(6) 0.70211(12) 0.0240(8) Uani d . 1 . .
H H6A 0.7662 0.3611 0.7319 0.036 Uiso calc R 1 . .
C C1 0.2097(2) 0.6282(6) 0.58896(17) 0.0161(10) Uani d . 1 . .
C C2 0.24893(19) 0.5410(6) 0.56375(17) 0.0158(10) Uani d . 1 . .
C C3 0.2405(2) 0.5362(7) 0.51393(17) 0.0180(10) Uani d . 1 . .
H H3 0.2668 0.4781 0.4970 0.022 Uiso calc R 1 . .
C C4 0.1953(2) 0.6129(7) 0.48898(17) 0.0175(10) Uani d . 1 . .
H H4 0.1905 0.6096 0.4553 0.021 Uiso calc R 1 . .
C C5 0.1570(2) 0.6953(7) 0.51414(18) 0.0191(11) Uani d . 1 . .
C C6 0.1634(2) 0.7064(7) 0.56248(17) 0.0185(11) Uani d . 1 . .
H H6 0.1367 0.7670 0.5785 0.022 Uiso calc R 1 . .
C C7 0.2130(2) 0.6357(6) 0.64094(17) 0.0157(10) Uani d . 1 . .
C C8 0.3104(2) 0.6565(6) 0.73630(16) 0.0144(10) Uani d . 1 . .
C C9 0.3190(2) 0.6643(6) 0.78861(17) 0.0157(10) Uani d . 1 . .
C C10 0.27594(19) 0.6359(7) 0.81743(17) 0.0167(10) Uani d . 1 . .
C C11 0.2865(2) 0.6438(7) 0.86580(17) 0.0188(11) Uani d . 1 . .
H H11 0.2580 0.6214 0.8847 0.023 Uiso calc R 1 . .
C C12 0.3386(2) 0.6845(7) 0.88818(17) 0.0174(10) Uani d . 1 . .
C C13 0.3501(2) 0.7017(7) 0.93840(18) 0.0221(11) Uani d . 1 . .
H H13 0.3221 0.6813 0.9581 0.027 Uiso calc R 1 . .
C C14 0.4011(2) 0.7474(7) 0.95847(18) 0.0253(12) Uani d . 1 . .
H H14 0.4079 0.7604 0.9919 0.030 Uiso calc R 1 . .
C C15 0.4434(2) 0.7753(8) 0.93039(18) 0.0258(12) Uani d . 1 . .
H H15 0.4786 0.8063 0.9450 0.031 Uiso calc R 1 . .
C C16 0.4345(2) 0.7584(7) 0.88228(18) 0.0231(11) Uani d . 1 . .
H H16 0.4636 0.7767 0.8636 0.028 Uiso calc R 1 . .
C C17 0.3820(2) 0.7133(6) 0.85986(17) 0.0164(10) Uani d . 1 . .
C C18 0.3703(2) 0.7002(6) 0.81034(17) 0.0164(10) Uani d . 1 . .
H H18 0.3989 0.7169 0.7911 0.020 Uiso calc R 1 . .
C C19 0.1629(2) 0.6682(7) 0.66458(18) 0.0198(11) Uani d . 1 . .
H H19A 0.1657 0.6011 0.6948 0.030 Uiso calc R 1 . .
H H19B 0.1313 0.6234 0.6440 0.030 Uiso calc R 1 . .
H H19C 0.1589 0.8014 0.6704 0.030 Uiso calc R 1 . .
C C20 0.3635(2) 0.8241(7) 0.60966(17) 0.0181(10) Uani d . 1 . .
H H20A 0.3316 0.8751 0.5898 0.022 Uiso calc R 1 . .
H H20B 0.3745 0.9162 0.6348 0.022 Uiso calc R 1 . .
C C21 0.4097(2) 0.8011(7) 0.57894(17) 0.0196(11) Uani d . 1 . .
H H21A 0.3985 0.7128 0.5529 0.024 Uiso calc R 1 . .
H H21B 0.4172 0.9222 0.5645 0.024 Uiso calc R 1 . .
C C22 0.4611(2) 0.7306(8) 0.60696(19) 0.0261(12) Uani d . 1 . .
H H22A 0.4533 0.6115 0.6222 0.031 Uiso calc R 1 . .
H H22B 0.4729 0.8208 0.6324 0.031 Uiso calc R 1 . .
C C23 0.5069(2) 0.7017(8) 0.5766(2) 0.0341(14) Uani d . 1 . .
H H23A 0.5391 0.6569 0.5965 0.051 Uiso calc R 1 . .
H H23B 0.5153 0.8196 0.5618 0.051 Uiso calc R 1 . .
H H23C 0.4960 0.6098 0.5519 0.051 Uiso calc R 1 . .
C C24 0.3781(2) 0.3161(6) 0.66053(16) 0.0158(10) Uani d . 1 . .
H H24A 0.3497 0.2197 0.6606 0.019 Uiso calc R 1 . .
H H24B 0.4013 0.2827 0.6356 0.019 Uiso calc R 1 . .
C C25 0.4127(2) 0.3118(7) 0.70831(18) 0.0218(11) Uani d . 1 . .
H H25A 0.3916 0.3649 0.7327 0.026 Uiso calc R 1 . .
H H25B 0.4449 0.3916 0.7066 0.026 Uiso calc R 1 . .
C C26 0.4315(2) 0.1172(7) 0.72372(18) 0.0233(12) Uani d . 1 . .
H H26A 0.4526 0.0628 0.6995 0.028 Uiso calc R 1 . .
H H26B 0.3996 0.0371 0.7263 0.028 Uiso calc R 1 . .
C C27 0.4666(2) 0.1227(9) 0.7715(2) 0.0330(14) Uani d . 1 . .
H H27A 0.4744 -0.0044 0.7826 0.050 Uiso calc R 1 . .
H H27B 0.4472 0.1888 0.7947 0.050 Uiso calc R 1 . .
H H27C 0.5007 0.1873 0.7679 0.050 Uiso calc R 1 . .
C C28 0.79522(19) 0.3650(6) 0.91222(16) 0.0143(10) Uani d . 1 . .
C C29 0.76097(18) 0.4648(6) 0.93933(16) 0.0133(9) Uani d . 1 . .
C C30 0.7725(2) 0.4687(7) 0.98883(17) 0.0168(10) Uani d . 1 . .
H H30 0.7496 0.5376 1.0071 0.020 Uiso calc R 1 . .
C C31 0.8163(2) 0.3747(7) 1.01155(17) 0.0167(10) Uani d . 1 . .
H H31 0.8234 0.3775 1.0451 0.020 Uiso calc R 1 . .
C C32 0.84958(19) 0.2763(6) 0.98459(17) 0.0150(10) Uani d . 1 . .
C C33 0.84028(19) 0.2696(6) 0.93631(17) 0.0138(10) Uani d . 1 . .
H H33 0.8640 0.2010 0.9188 0.017 Uiso calc R 1 . .
C C34 0.7875(2) 0.3568(6) 0.86017(17) 0.0156(10) Uani d . 1 . .
C C35 0.68199(19) 0.3368(6) 0.77180(17) 0.0153(10) Uani d . 1 . .
C C36 0.66883(19) 0.3165(6) 0.71995(16) 0.0148(10) Uani d . 1 . .
C C37 0.70804(19) 0.3304(7) 0.68733(17) 0.0165(10) Uani d . 1 . .
C C38 0.69298(19) 0.3140(7) 0.63940(17) 0.0172(10) Uani d . 1 . .
H H38 0.7196 0.3257 0.6180 0.021 Uiso calc R 1 . .
C C39 0.6383(2) 0.2799(6) 0.62151(17) 0.0159(10) Uani d . 1 . .
C C40 0.6216(2) 0.2574(7) 0.57239(18) 0.0221(11) Uani d . 1 . .
H H40 0.6475 0.2685 0.5503 0.027 Uiso calc R 1 . .
C C41 0.5690(2) 0.2201(7) 0.55652(18) 0.0236(12) Uani d . 1 . .
H H41 0.5587 0.2024 0.5236 0.028 Uiso calc R 1 . .
C C42 0.5290(2) 0.2073(7) 0.58903(18) 0.0237(12) Uani d . 1 . .
H H42 0.4923 0.1828 0.5776 0.028 Uiso calc R 1 . .
C C43 0.5438(2) 0.2303(7) 0.63622(18) 0.0223(11) Uani d . 1 . .
H H43 0.5172 0.2222 0.6577 0.027 Uiso calc R 1 . .
C C44 0.5990(2) 0.2664(6) 0.65380(17) 0.0164(10) Uani d . 1 . .
C C45 0.6156(2) 0.2860(7) 0.70265(17) 0.0169(10) Uani d . 1 . .
H H45 0.5892 0.2777 0.7244 0.020 Uiso calc R 1 . .
C C46 0.8346(2) 0.3182(7) 0.83287(17) 0.0183(11) Uani d . 1 . .
H H46A 0.8328 0.4006 0.8052 0.028 Uiso calc R 1 . .
H H46B 0.8332 0.1886 0.8222 0.028 Uiso calc R 1 . .
H H46C 0.8685 0.3401 0.8533 0.028 Uiso calc R 1 . .
C C47 0.6361(2) 0.2234(7) 0.90457(18) 0.0217(11) Uani d . 1 . .
H H47A 0.6578 0.1134 0.8975 0.026 Uiso calc R 1 . .
H H47B 0.6443 0.2498 0.9389 0.026 Uiso calc R 1 . .
C C48 0.5764(2) 0.1718(7) 0.89511(19) 0.0246(12) Uani d . 1 . .
H H48A 0.5690 0.0651 0.9154 0.029 Uiso calc R 1 . .
H H48B 0.5684 0.1324 0.8616 0.029 Uiso calc R 1 . .
C C49 0.5389(2) 0.3319(7) 0.90469(19) 0.0229(11) Uani d . 1 . .
H H49A 0.5518 0.3891 0.9356 0.028 Uiso calc R 1 . .
H H49B 0.5404 0.4277 0.8798 0.028 Uiso calc R 1 . .
C C50 0.4805(2) 0.2693(8) 0.9054(2) 0.0328(14) Uani d . 1 . .
H H50A 0.4576 0.3775 0.9097 0.049 Uiso calc R 1 . .
H H50B 0.4783 0.1822 0.9316 0.049 Uiso calc R 1 . .
H H50C 0.4680 0.2079 0.8753 0.049 Uiso calc R 1 . .
C C51 0.6336(2) 0.7244(7) 0.84806(17) 0.0185(11) Uani d . 1 . .
H H51A 0.6049 0.7546 0.8684 0.022 Uiso calc R 1 . .
H H51B 0.6636 0.8138 0.8560 0.022 Uiso calc R 1 . .
C C52 0.61069(19) 0.7563(7) 0.79624(17) 0.0182(11) Uani d . 1 . .
H H52A 0.6091 0.8918 0.7902 0.022 Uiso calc R 1 . .
H H52B 0.6361 0.7021 0.7755 0.022 Uiso calc R 1 . .
C C53 0.5552(2) 0.6757(7) 0.78225(18) 0.0220(11) Uani d . 1 . .
H H53A 0.5294 0.7298 0.8027 0.026 Uiso calc R 1 . .
H H53B 0.5564 0.5399 0.7878 0.026 Uiso calc R 1 . .
C C54 0.5348(2) 0.7132(8) 0.73038(19) 0.0292(13) Uani d . 1 . .
H H54A 0.4967 0.6758 0.7242 0.044 Uiso calc R 1 . .
H H54B 0.5565 0.6418 0.7099 0.044 Uiso calc R 1 . .
H H54C 0.5381 0.8460 0.7237 0.044 Uiso calc R 1 . .

loop_
_atom_site_aniso_label
_atom_site_aniso_U_11
_atom_site_aniso_U_22
_atom_site_aniso_U_33
_atom_site_aniso_U_12
_atom_site_aniso_U_13
_atom_site_aniso_U_23
Sn1 0.01504(18) 0.01007(16) 0.01526(16) 0.00157(13) 0.00262(12) 0.00071(12)
Sn2 0.01455(18) 0.01240(16) 0.01387(16) 0.00251(13) 0.00139(12) -0.00070(13)
Cl1 0.0267(7) 0.0260(7) 0.0248(7) 0.0067(6) -0.0070(5) 0.0001(5)
Cl2 0.0198(6) 0.0236(6) 0.0222(6) 0.0062(5) -0.0030(5) 0.0017(5)
N1 0.020(2) 0.012(2) 0.015(2) 0.0007(17) 0.0031(17) -0.0005(16)
N2 0.018(2) 0.014(2) 0.014(2) 0.0022(17) 0.0020(16) 0.0017(16)
N3 0.018(2) 0.0119(19) 0.0124(19) 0.0017(16) 0.0003(16) -0.0001(15)
N4 0.021(2) 0.012(2) 0.013(2) 0.0044(17) 0.0009(16) -0.0008(16)
O1 0.0158(18) 0.0165(17) 0.0218(17) 0.0034(14) 0.0014(14) -0.0027(14)
O2 0.0186(18) 0.0145(17) 0.0179(17) 0.0014(14) 0.0039(14) -0.0009(14)
O3 0.0180(19) 0.037(2) 0.0202(18) -0.0022(17) 0.0053(15) -0.0045(17)
O4 0.0200(18) 0.0168(17) 0.0195(17) 0.0036(15) -0.0007(14) -0.0050(14)
O5 0.0149(18) 0.0212(18) 0.0158(16) -0.0008(14) 0.0034(14) -0.0036(14)
O6 0.0142(19) 0.038(2) 0.0196(18) 0.0012(16) 0.0028(14) -0.0021(17)
C1 0.018(3) 0.008(2) 0.022(2) -0.0023(19) 0.001(2) 0.0013(19)
C2 0.015(2) 0.009(2) 0.023(2) 0.0003(19) 0.0003(19) 0.001(2)
C3 0.023(3) 0.010(2) 0.021(2) 0.000(2) 0.004(2) -0.001(2)
C4 0.022(3) 0.014(2) 0.016(2) -0.002(2) 0.000(2) -0.0022(19)
C5 0.021(3) 0.012(2) 0.023(3) 0.000(2) -0.003(2) 0.001(2)
C6 0.021(3) 0.011(2) 0.023(3) 0.001(2) 0.002(2) -0.002(2)
C7 0.021(3) 0.004(2) 0.022(3) -0.0004(19) 0.003(2) -0.0012(18)
C8 0.020(3) 0.008(2) 0.016(2) 0.0071(19) 0.005(2) -0.0004(18)
C9 0.018(3) 0.009(2) 0.021(2) 0.0017(19) 0.003(2) 0.0001(19)
C10 0.011(2) 0.015(2) 0.025(3) 0.0046(19) 0.007(2) -0.001(2)
C11 0.017(3) 0.017(3) 0.024(3) 0.004(2) 0.010(2) 0.002(2)
C12 0.022(3) 0.011(2) 0.021(2) 0.005(2) 0.005(2) 0.0002(19)
C13 0.031(3) 0.014(2) 0.022(3) 0.003(2) 0.006(2) 0.002(2)
C14 0.042(3) 0.018(3) 0.015(2) 0.007(2) 0.000(2) 0.000(2)
C15 0.029(3) 0.023(3) 0.023(3) 0.000(2) -0.006(2) 0.001(2)
C16 0.025(3) 0.022(3) 0.022(3) 0.000(2) 0.002(2) 0.002(2)
C17 0.020(3) 0.010(2) 0.020(2) 0.004(2) 0.003(2) 0.0007(19)
C18 0.019(3) 0.011(2) 0.020(2) 0.003(2) 0.007(2) -0.0010(19)
C19 0.020(3) 0.016(2) 0.023(3) 0.000(2) 0.002(2) 0.000(2)
C20 0.019(3) 0.013(2) 0.023(3) 0.004(2) 0.006(2) 0.002(2)
C21 0.023(3) 0.017(2) 0.019(2) -0.002(2) 0.003(2) 0.002(2)
C22 0.027(3) 0.022(3) 0.029(3) -0.002(2) 0.004(2) 0.007(2)
C23 0.029(3) 0.017(3) 0.058(4) -0.002(2) 0.011(3) 0.004(3)
C24 0.020(3) 0.009(2) 0.019(2) 0.006(2) 0.004(2) 0.0058(19)
C25 0.018(3) 0.023(3) 0.024(3) 0.006(2) 0.001(2) 0.004(2)
C26 0.022(3) 0.025(3) 0.022(3) 0.008(2) 0.004(2) 0.007(2)
C27 0.036(3) 0.034(3) 0.029(3) 0.014(3) 0.003(3) 0.009(3)
C28 0.015(2) 0.011(2) 0.017(2) -0.0028(19) 0.0004(19) -0.0012(18)
C29 0.009(2) 0.012(2) 0.019(2) -0.0032(19) 0.0009(18) -0.0004(19)
C30 0.017(3) 0.013(2) 0.021(2) -0.004(2) 0.006(2) -0.004(2)
C31 0.018(3) 0.013(2) 0.019(2) -0.003(2) 0.001(2) -0.0006(19)
C32 0.010(2) 0.012(2) 0.022(3) 0.0022(19) -0.0038(19) -0.0013(19)
C33 0.011(2) 0.009(2) 0.022(2) -0.0018(18) 0.0026(19) -0.0027(19)
C34 0.019(3) 0.009(2) 0.019(2) -0.0020(19) 0.002(2) -0.0008(19)
C35 0.014(3) 0.010(2) 0.022(2) 0.0049(19) 0.002(2) -0.0015(19)
C36 0.017(3) 0.010(2) 0.017(2) 0.0046(19) 0.0026(19) 0.0000(19)
C37 0.010(2) 0.014(2) 0.025(3) 0.0009(19) 0.004(2) -0.003(2)
C38 0.013(2) 0.021(3) 0.019(2) 0.004(2) 0.0044(19) 0.000(2)
C39 0.017(3) 0.012(2) 0.018(2) 0.007(2) 0.0003(19) 0.0004(19)
C40 0.029(3) 0.017(3) 0.020(3) 0.005(2) 0.000(2) 0.000(2)
C41 0.030(3) 0.020(3) 0.019(3) 0.003(2) -0.004(2) -0.003(2)
C42 0.025(3) 0.018(3) 0.026(3) -0.003(2) -0.006(2) 0.002(2)
C43 0.023(3) 0.020(3) 0.024(3) -0.002(2) 0.002(2) 0.000(2)
C44 0.017(3) 0.012(2) 0.020(2) 0.003(2) -0.001(2) 0.0004(19)
C45 0.016(3) 0.014(2) 0.021(2) 0.005(2) 0.003(2) -0.001(2)
C46 0.023(3) 0.015(2) 0.017(2) 0.001(2) 0.001(2) -0.001(2)
C47 0.027(3) 0.015(2) 0.024(3) 0.002(2) 0.006(2) 0.004(2)
C48 0.034(3) 0.017(3) 0.024(3) -0.007(2) 0.008(2) 0.000(2)
C49 0.023(3) 0.017(3) 0.029(3) 0.002(2) -0.001(2) 0.004(2)
C50 0.023(3) 0.025(3) 0.052(4) -0.006(2) 0.011(3) -0.007(3)
C51 0.019(3) 0.019(3) 0.018(2) 0.003(2) 0.005(2) 0.001(2)
C52 0.011(2) 0.020(3) 0.024(3) 0.004(2) 0.003(2) 0.004(2)
C53 0.013(3) 0.021(3) 0.032(3) 0.003(2) 0.002(2) 0.005(2)
C54 0.030(3) 0.027(3) 0.029(3) 0.001(3) -0.007(2) 0.000(2)

loop_
_atom_type_symbol
_atom_type_description
_atom_type_scat_dispersion_real
_atom_type_scat_dispersion_imag
_atom_type_scat_source
C C 0.0033 0.0016 'International Tables Vol C Tables 4.2.6.8 and 6.1.1.4'
H H 0.0000 0.0000 'International Tables Vol C Tables 4.2.6.8 and 6.1.1.4'
N N 0.0061 0.0033 'International Tables Vol C Tables 4.2.6.8 and 6.1.1.4'
O O 0.0106 0.0060 'International Tables Vol C Tables 4.2.6.8 and 6.1.1.4'
Cl Cl 0.1484 0.1585 'International Tables Vol C Tables 4.2.6.8 and 6.1.1.4'
Sn Sn -0.6537 1.4246 'International Tables Vol C Tables 4.2.6.8 and 6.1.1.4'

loop_
_geom_angle_atom_site_label_1
_geom_angle_atom_site_label_2
_geom_angle_atom_site_label_3
_geom_angle_site_symmetry_1
_geom_angle_site_symmetry_3
_geom_angle
_geom_angle_publ_flag
O1 Sn1 C20 . . 99.15(17) ?
O1 Sn1 C24 . . 91.79(16) ?
C20 Sn1 C24 . . 134.95(19) ?
O1 Sn1 O2 . . 153.02(13) ?
C20 Sn1 O2 . . 95.08(16) ?
C24 Sn1 O2 . . 94.22(15) ?
O1 Sn1 N1 . . 81.61(14) ?
C20 Sn1 N1 . . 109.07(16) ?
C24 Sn1 N1 . . 115.74(17) ?
O2 Sn1 N1 . . 72.08(13) ?
O4 Sn2 C47 . . 98.34(17) ?
O4 Sn2 C51 . . 90.85(17) ?
C47 Sn2 C51 . . 135.8(2) ?
O4 Sn2 O5 . . 152.42(13) ?
C47 Sn2 O5 . . 94.55(17) ?
C51 Sn2 O5 . . 96.75(16) ?
O4 Sn2 N3 . . 80.65(14) ?
C47 Sn2 N3 . . 109.41(17) ?
C51 Sn2 N3 . . 114.78(17) ?
O5 Sn2 N3 . . 72.08(13) ?
C7 N1 N2 . . 117.5(4) ?
C7 N1 Sn1 . . 128.4(3) ?
N2 N1 Sn1 . . 114.1(3) ?
C8 N2 N1 . . 111.1(4) ?
C34 N3 N4 . . 117.7(4) ?
C34 N3 Sn2 . . 129.0(3) ?
N4 N3 Sn2 . . 113.3(3) ?
C35 N4 N3 . . 110.9(4) ?
C2 O1 Sn1 . . 122.5(3) ?
C8 O2 Sn1 . . 112.6(3) ?
C10 O3 H3A . . 109.5 ?
C29 O4 Sn2 . . 122.5(3) ?
C35 O5 Sn2 . . 112.1(3) ?
C37 O6 H6A . . 109.5 ?
C2 C1 C6 . . 118.1(4) ?
C2 C1 C7 . . 123.9(4) ?
C6 C1 C7 . . 118.0(4) ?
O1 C2 C3 . . 117.8(4) ?
O1 C2 C1 . . 123.2(4) ?
C3 C2 C1 . . 118.9(4) ?
C4 C3 C2 . . 122.0(5) ?
C4 C3 H3 . . 119.0 ?
C2 C3 H3 . . 119.0 ?
C3 C4 C5 . . 118.4(5) ?
C3 C4 H4 . . 120.8 ?
C5 C4 H4 . . 120.8 ?
C6 C5 C4 . . 122.1(5) ?
C6 C5 Cl1 . . 119.3(4) ?
C4 C5 Cl1 . . 118.5(4) ?
C5 C6 C1 . . 120.5(5) ?
C5 C6 H6 . . 119.8 ?
C1 C6 H6 . . 119.8 ?
N1 C7 C1 . . 119.9(4) ?
N1 C7 C19 . . 120.2(4) ?
C1 C7 C19 . . 119.9(4) ?
O2 C8 N2 . . 123.9(4) ?
O2 C8 C9 . . 117.8(4) ?
N2 C8 C9 . . 118.3(4) ?
C18 C9 C10 . . 118.9(4) ?
C18 C9 C8 . . 118.7(4) ?
C10 C9 C8 . . 122.4(4) ?
O3 C10 C11 . . 118.8(4) ?
O3 C10 C9 . . 121.6(4) ?
C11 C10 C9 . . 119.6(5) ?
C10 C11 C12 . . 121.7(5) ?
C10 C11 H11 . . 119.2 ?
C12 C11 H11 . . 119.2 ?
C11 C12 C13 . . 122.6(5) ?
C11 C12 C17 . . 119.3(4) ?
C13 C12 C17 . . 118.1(5) ?
C14 C13 C12 . . 120.5(5) ?
C14 C13 H13 . . 119.7 ?
C12 C13 H13 . . 119.7 ?
C13 C14 C15 . . 121.0(5) ?
C13 C14 H14 . . 119.5 ?
C15 C14 H14 . . 119.5 ?
C16 C15 C14 . . 120.5(5) ?
C16 C15 H15 . . 119.7 ?
C14 C15 H15 . . 119.7 ?
C15 C16 C17 . . 120.4(5) ?
C15 C16 H16 . . 119.8 ?
C17 C16 H16 . . 119.8 ?
C18 C17 C16 . . 122.6(5) ?
C18 C17 C12 . . 117.9(5) ?
C16 C17 C12 . . 119.5(5) ?
C9 C18 C17 . . 122.5(5) ?
C9 C18 H18 . . 118.7 ?
C17 C18 H18 . . 118.7 ?
C7 C19 H19A . . 109.5 ?
C7 C19 H19B . . 109.5 ?
H19A C19 H19B . . 109.5 ?
C7 C19 H19C . . 109.5 ?
H19A C19 H19C . . 109.5 ?
H19B C19 H19C . . 109.5 ?
C21 C20 Sn1 . . 114.7(3) ?
C21 C20 H20A . . 108.6 ?
Sn1 C20 H20A . . 108.6 ?
C21 C20 H20B . . 108.6 ?
Sn1 C20 H20B . . 108.6 ?
H20A C20 H20B . . 107.6 ?
C22 C21 C20 . . 112.4(4) ?
C22 C21 H21A . . 109.1 ?
C20 C21 H21A . . 109.1 ?
C22 C21 H21B . . 109.1 ?
C20 C21 H21B . . 109.1 ?
H21A C21 H21B . . 107.9 ?
C21 C22 C23 . . 112.9(5) ?
C21 C22 H22A . . 109.0 ?
C23 C22 H22A . . 109.0 ?
C21 C22 H22B . . 109.0 ?
C23 C22 H22B . . 109.0 ?
H22A C22 H22B . . 107.8 ?
C22 C23 H23A . . 109.5 ?
C22 C23 H23B . . 109.5 ?
H23A C23 H23B . . 109.5 ?
C22 C23 H23C . . 109.5 ?
H23A C23 H23C . . 109.5 ?
H23B C23 H23C . . 109.5 ?
C25 C24 Sn1 . . 115.3(3) ?
C25 C24 H24A . . 108.5 ?
Sn1 C24 H24A . . 108.5 ?
C25 C24 H24B . . 108.5 ?
Sn1 C24 H24B . . 108.5 ?
H24A C24 H24B . . 107.5 ?
C24 C25 C26 . . 113.5(4) ?
C24 C25 H25A . . 108.9 ?
C26 C25 H25A . . 108.9 ?
C24 C25 H25B . . 108.9 ?
C26 C25 H25B . . 108.9 ?
H25A C25 H25B . . 107.7 ?
C25 C26 C27 . . 110.9(5) ?
C25 C26 H26A . . 109.5 ?
C27 C26 H26A . . 109.5 ?
C25 C26 H26B . . 109.5 ?
C27 C26 H26B . . 109.5 ?
H26A C26 H26B . . 108.1 ?
C26 C27 H27A . . 109.5 ?
C26 C27 H27B . . 109.5 ?
H27A C27 H27B . . 109.5 ?
C26 C27 H27C . . 109.5 ?
H27A C27 H27C . . 109.5 ?
H27B C27 H27C . . 109.5 ?
C29 C28 C33 . . 118.4(4) ?
C29 C28 C34 . . 123.4(4) ?
C33 C28 C34 . . 118.2(4) ?
O4 C29 C30 . . 118.3(4) ?
O4 C29 C28 . . 122.4(4) ?
C30 C29 C28 . . 119.3(4) ?
C31 C30 C29 . . 121.4(4) ?
C31 C30 H30 . . 119.3 ?
C29 C30 H30 . . 119.3 ?
C30 C31 C32 . . 118.8(4) ?
C30 C31 H31 . . 120.6 ?
C32 C31 H31 . . 120.6 ?
C33 C32 C31 . . 121.9(4) ?
C33 C32 Cl2 . . 119.7(4) ?
C31 C32 Cl2 . . 118.4(4) ?
C32 C33 C28 . . 120.1(4) ?
C32 C33 H33 . . 119.9 ?
C28 C33 H33 . . 119.9 ?
N3 C34 C28 . . 119.7(4) ?
N3 C34 C46 . . 120.0(4) ?
C28 C34 C46 . . 120.3(4) ?
O5 C35 N4 . . 124.5(4) ?
O5 C35 C36 . . 117.8(4) ?
N4 C35 C36 . . 117.7(4) ?
C45 C36 C37 . . 118.7(4) ?
C45 C36 C35 . . 117.9(4) ?
C37 C36 C35 . . 123.4(4) ?
O6 C37 C38 . . 117.8(4) ?
O6 C37 C36 . . 121.6(4) ?
C38 C37 C36 . . 120.5(4) ?
C37 C38 C39 . . 120.9(4) ?
C37 C38 H38 . . 119.6 ?
C39 C38 H38 . . 119.6 ?
C44 C39 C38 . . 118.9(4) ?
C44 C39 C40 . . 118.8(5) ?
C38 C39 C40 . . 122.4(5) ?
C41 C40 C39 . . 120.9(5) ?
C41 C40 H40 . . 119.6 ?
C39 C40 H40 . . 119.6 ?
C40 C41 C42 . . 120.6(5) ?
C40 C41 H41 . . 119.7 ?
C42 C41 H41 . . 119.7 ?
C43 C42 C41 . . 119.8(5) ?
C43 C42 H42 . . 120.1 ?
C41 C42 H42 . . 120.1 ?
C42 C43 C44 . . 120.7(5) ?
C42 C43 H43 . . 119.7 ?
C44 C43 H43 . . 119.7 ?
C45 C44 C39 . . 118.8(4) ?
C45 C44 C43 . . 121.8(5) ?
C39 C44 C43 . . 119.3(4) ?
C36 C45 C44 . . 122.2(5) ?
C36 C45 H45 . . 118.9 ?
C44 C45 H45 . . 118.9 ?
C34 C46 H46A . . 109.5 ?
C34 C46 H46B . . 109.5 ?
H46A C46 H46B . . 109.5 ?
C34 C46 H46C . . 109.5 ?
H46A C46 H46C . . 109.5 ?
H46B C46 H46C . . 109.5 ?
C48 C47 Sn2 . . 117.3(3) ?
C48 C47 H47A . . 108.0 ?
Sn2 C47 H47A . . 108.0 ?
C48 C47 H47B . . 108.0 ?
Sn2 C47 H47B . . 108.0 ?
H47A C47 H47B . . 107.2 ?
C47 C48 C49 . . 112.7(4) ?
C47 C48 H48A . . 109.0 ?
C49 C48 H48A . . 109.0 ?
C47 C48 H48B . . 109.0 ?
C49 C48 H48B . . 109.0 ?
H48A C48 H48B . . 107.8 ?
C50 C49 C48 . . 112.4(4) ?
C50 C49 H49A . . 109.1 ?
C48 C49 H49A . . 109.1 ?
C50 C49 H49B . . 109.1 ?
C48 C49 H49B . . 109.1 ?
H49A C49 H49B . . 107.9 ?
C49 C50 H50A . . 109.5 ?
C49 C50 H50B . . 109.5 ?
H50A C50 H50B . . 109.5 ?
C49 C50 H50C . . 109.5 ?
H50A C50 H50C . . 109.5 ?
H50B C50 H50C . . 109.5 ?
C52 C51 Sn2 . . 117.0(3) ?
C52 C51 H51A . . 108.1 ?
Sn2 C51 H51A . . 108.1 ?
C52 C51 H51B . . 108.1 ?
Sn2 C51 H51B . . 108.1 ?
H51A C51 H51B . . 107.3 ?
C53 C52 C51 . . 115.2(4) ?
C53 C52 H52A . . 108.5 ?
C51 C52 H52A . . 108.5 ?
C53 C52 H52B . . 108.5 ?
C51 C52 H52B . . 108.5 ?
H52A C52 H52B . . 107.5 ?
C52 C53 C54 . . 112.4(4) ?
C52 C53 H53A . . 109.1 ?
C54 C53 H53A . . 109.1 ?
C52 C53 H53B . . 109.1 ?
C54 C53 H53B . . 109.1 ?
H53A C53 H53B . . 107.8 ?
C53 C54 H54A . . 109.5 ?
C53 C54 H54B . . 109.5 ?
H54A C54 H54B . . 109.5 ?
C53 C54 H54C . . 109.5 ?
H54A C54 H54C . . 109.5 ?
H54B C54 H54C . . 109.5 ?

loop_
_geom_bond_atom_site_label_1
_geom_bond_atom_site_label_2
_geom_bond_site_symmetry_2
_geom_bond_distance
_geom_bond_publ_flag
Sn1 O1 . 2.067(3) ?
Sn1 C20 . 2.126(5) ?
Sn1 C24 . 2.132(4) ?
Sn1 O2 . 2.150(3) ?
Sn1 N1 . 2.186(4) ?
Sn2 O4 . 2.073(3) ?
Sn2 C47 . 2.123(5) ?
Sn2 C51 . 2.135(5) ?
Sn2 O5 . 2.155(3) ?
Sn2 N3 . 2.198(4) ?
Cl1 C5 . 1.751(5) ?
Cl2 C32 . 1.748(5) ?
N1 C7 . 1.316(6) ?
N1 N2 . 1.395(5) ?
N2 C8 . 1.316(6) ?
N3 C34 . 1.304(6) ?
N3 N4 . 1.399(5) ?
N4 C35 . 1.319(6) ?
O1 C2 . 1.331(6) ?
O2 C8 . 1.294(6) ?
O3 C10 . 1.353(6) ?
O3 H3A . 0.8400 ?
O4 C29 . 1.333(6) ?
O5 C35 . 1.291(6) ?
O6 C37 . 1.362(6) ?
O6 H6A . 0.8400 ?
C1 C2 . 1.417(7) ?
C1 C6 . 1.418(7) ?
C1 C7 . 1.469(7) ?
C2 C3 . 1.406(7) ?
C3 C4 . 1.374(7) ?
C3 H3 . 0.9500 ?
C4 C5 . 1.385(7) ?
C4 H4 . 0.9500 ?
C5 C6 . 1.365(7) ?
C6 H6 . 0.9500 ?
C7 C19 . 1.496(7) ?
C8 C9 . 1.476(6) ?
C9 C18 . 1.377(7) ?
C9 C10 . 1.431(7) ?
C10 C11 . 1.369(7) ?
C11 C12 . 1.407(7) ?
C11 H11 . 0.9500 ?
C12 C13 . 1.427(7) ?
C12 C17 . 1.427(7) ?
C13 C14 . 1.370(8) ?
C13 H13 . 0.9500 ?
C14 C15 . 1.402(8) ?
C14 H14 . 0.9500 ?
C15 C16 . 1.363(7) ?
C15 H15 . 0.9500 ?
C16 C17 . 1.424(7) ?
C16 H16 . 0.9500 ?
C17 C18 . 1.405(7) ?
C18 H18 . 0.9500 ?
C19 H19A . 0.9800 ?
C19 H19B . 0.9800 ?
C19 H19C . 0.9800 ?
C20 C21 . 1.525(7) ?
C20 H20A . 0.9900 ?
C20 H20B . 0.9900 ?
C21 C22 . 1.514(7) ?
C21 H21A . 0.9900 ?
C21 H21B . 0.9900 ?
C22 C23 . 1.514(8) ?
C22 H22A . 0.9900 ?
C22 H22B . 0.9900 ?
C23 H23A . 0.9800 ?
C23 H23B . 0.9800 ?
C23 H23C . 0.9800 ?
C24 C25 . 1.522(7) ?
C24 H24A . 0.9900 ?
C24 H24B . 0.9900 ?
C25 C26 . 1.526(7) ?
C25 H25A . 0.9900 ?
C25 H25B . 0.9900 ?
C26 C27 . 1.528(7) ?
C26 H26A . 0.9900 ?
C26 H26B . 0.9900 ?
C27 H27A . 0.9800 ?
C27 H27B . 0.9800 ?
C27 H27C . 0.9800 ?
C28 C29 . 1.406(7) ?
C28 C33 . 1.421(7) ?
C28 C34 . 1.469(6) ?
C29 C30 . 1.402(6) ?
C30 C31 . 1.378(7) ?
C30 H30 . 0.9500 ?
C31 C32 . 1.383(7) ?
C31 H31 . 0.9500 ?
C32 C33 . 1.364(7) ?
C33 H33 . 0.9500 ?
C34 C46 . 1.498(7) ?
C35 C36 . 1.478(6) ?
C36 C45 . 1.375(7) ?
C36 C37 . 1.419(7) ?
C37 C38 . 1.375(7) ?
C38 C39 . 1.418(7) ?
C38 H38 . 0.9500 ?
C39 C44 . 1.414(7) ?
C39 C40 . 1.418(7) ?
C40 C41 . 1.359(8) ?
C40 H40 . 0.9500 ?
C41 C42 . 1.431(8) ?
C41 H41 . 0.9500 ?
C42 C43 . 1.358(7) ?
C42 H42 . 0.9500 ?
C43 C44 . 1.427(7) ?
C43 H43 . 0.9500 ?
C44 C45 . 1.408(7) ?
C45 H45 . 0.9500 ?
C46 H46A . 0.9800 ?
C46 H46B . 0.9800 ?
C46 H46C . 0.9800 ?
C47 C48 . 1.524(7) ?
C47 H47A . 0.9900 ?
C47 H47B . 0.9900 ?
C48 C49 . 1.525(7) ?
C48 H48A . 0.9900 ?
C48 H48B . 0.9900 ?
C49 C50 . 1.519(7) ?
C49 H49A . 0.9900 ?
C49 H49B . 0.9900 ?
C50 H50A . 0.9800 ?
C50 H50B . 0.9800 ?
C50 H50C . 0.9800 ?
C51 C52 . 1.533(7) ?
C51 H51A . 0.9900 ?
C51 H51B . 0.9900 ?
C52 C53 . 1.507(7) ?
C52 H52A . 0.9900 ?
C52 H52B . 0.9900 ?
C53 C54 . 1.526(7) ?
C53 H53A . 0.9900 ?
C53 H53B . 0.9900 ?
C54 H54A . 0.9800 ?
C54 H54B . 0.9800 ?
C54 H54C . 0.9800 ?

loop_
_geom_hbond_atom_site_label_D
_geom_hbond_atom_site_label_H
_geom_hbond_atom_site_label_A
_geom_hbond_site_symmetry_A
_geom_hbond_distance_DH
_geom_hbond_distance_HA
_geom_hbond_distance_DA
_geom_hbond_angle_DHA
O3 H3A N2 . 0.84 1.85 2.602(5) 147.4
O6 H6A N4 . 0.84 1.88 2.617(5) 146.3

loop_
_geom_torsion_atom_site_label_1
_geom_torsion_atom_site_label_2
_geom_torsion_atom_site_label_3
_geom_torsion_atom_site_label_4
_geom_torsion_site_symmetry_1
_geom_torsion_site_symmetry_2
_geom_torsion_site_symmetry_3
_geom_torsion_site_symmetry_4
_geom_torsion
_geom_torsion_publ_flag
O1 Sn1 N1 C7 . . . . -27.5(4) ?
C20 Sn1 N1 C7 . . . . 69.4(4) ?
C24 Sn1 N1 C7 . . . . -115.4(4) ?
O2 Sn1 N1 C7 . . . . 158.6(4) ?
O1 Sn1 N1 N2 . . . . 153.6(3) ?
C20 Sn1 N1 N2 . . . . -109.6(3) ?
C24 Sn1 N1 N2 . . . . 65.7(3) ?
O2 Sn1 N1 N2 . . . . -20.3(3) ?
C7 N1 N2 C8 . . . . -162.1(4) ?
Sn1 N1 N2 C8 . . . . 17.0(5) ?
O4 Sn2 N3 C34 . . . . 23.2(4) ?
C47 Sn2 N3 C34 . . . . -72.5(4) ?
C51 Sn2 N3 C34 . . . . 109.8(4) ?
O5 Sn2 N3 C34 . . . . -161.0(4) ?
O4 Sn2 N3 N4 . . . . -153.8(3) ?
C47 Sn2 N3 N4 . . . . 110.6(3) ?
C51 Sn2 N3 N4 . . . . -67.2(3) ?
O5 Sn2 N3 N4 . . . . 22.1(3) ?
C34 N3 N4 C35 . . . . 163.4(4) ?
Sn2 N3 N4 C35 . . . . -19.3(4) ?
C20 Sn1 O1 C2 . . . . -61.1(4) ?
C24 Sn1 O1 C2 . . . . 162.8(4) ?
O2 Sn1 O1 C2 . . . . 59.9(5) ?
N1 Sn1 O1 C2 . . . . 47.0(4) ?
O1 Sn1 O2 C8 . . . . 7.4(5) ?
C20 Sn1 O2 C8 . . . . 129.2(3) ?
C24 Sn1 O2 C8 . . . . -95.0(3) ?
N1 Sn1 O2 C8 . . . . 20.7(3) ?
C47 Sn2 O4 C29 . . . . 60.2(4) ?
C51 Sn2 O4 C29 . . . . -163.2(4) ?
O5 Sn2 O4 C29 . . . . -56.8(5) ?
N3 Sn2 O4 C29 . . . . -48.2(3) ?
O4 Sn2 O5 C35 . . . . -12.8(5) ?
C47 Sn2 O5 C35 . . . . -130.6(3) ?
C51 Sn2 O5 C35 . . . . 92.2(3) ?
N3 Sn2 O5 C35 . . . . -21.7(3) ?
Sn1 O1 C2 C3 . . . . 138.3(4) ?
Sn1 O1 C2 C1 . . . . -43.3(6) ?
C6 C1 C2 O1 . . . . -178.1(4) ?
C7 C1 C2 O1 . . . . -0.7(7) ?
C6 C1 C2 C3 . . . . 0.2(7) ?
C7 C1 C2 C3 . . . . 177.6(4) ?
O1 C2 C3 C4 . . . . 178.2(4) ?
C1 C2 C3 C4 . . . . -0.2(7) ?
C2 C3 C4 C5 . . . . -0.7(7) ?
C3 C4 C5 C6 . . . . 1.7(8) ?
C3 C4 C5 Cl1 . . . . -179.2(4) ?
C4 C5 C6 C1 . . . . -1.8(8) ?
Cl1 C5 C6 C1 . . . . 179.1(4) ?
C2 C1 C6 C5 . . . . 0.8(7) ?
C7 C1 C6 C5 . . . . -176.8(4) ?
N2 N1 C7 C1 . . . . 179.9(4) ?
Sn1 N1 C7 C1 . . . . 0.9(6) ?
N2 N1 C7 C19 . . . . 0.8(6) ?
Sn1 N1 C7 C19 . . . . -178.2(3) ?
C2 C1 C7 N1 . . . . 22.4(7) ?
C6 C1 C7 N1 . . . . -160.2(4) ?
C2 C1 C7 C19 . . . . -158.6(5) ?
C6 C1 C7 C19 . . . . 18.8(6) ?
Sn1 O2 C8 N2 . . . . -20.6(6) ?
Sn1 O2 C8 C9 . . . . 159.9(3) ?
N1 N2 C8 O2 . . . . 2.4(6) ?
N1 N2 C8 C9 . . . . -178.2(4) ?
O2 C8 C9 C18 . . . . 0.5(6) ?
N2 C8 C9 C18 . . . . -179.0(4) ?
O2 C8 C9 C10 . . . . -179.5(4) ?
N2 C8 C9 C10 . . . . 1.1(7) ?
C18 C9 C10 O3 . . . . -179.5(4) ?
C8 C9 C10 O3 . . . . 0.5(7) ?
C18 C9 C10 C11 . . . . -0.3(7) ?
C8 C9 C10 C11 . . . . 179.6(4) ?
O3 C10 C11 C12 . . . . -179.1(4) ?
C9 C10 C11 C12 . . . . 1.7(7) ?
C10 C11 C12 C13 . . . . 177.1(5) ?
C10 C11 C12 C17 . . . . -1.7(7) ?
C11 C12 C13 C14 . . . . -177.9(5) ?
C17 C12 C13 C14 . . . . 1.0(7) ?
C12 C13 C14 C15 . . . . -1.0(8) ?
C13 C14 C15 C16 . . . . 0.3(8) ?
C14 C15 C16 C17 . . . . 0.4(8) ?
C15 C16 C17 C18 . . . . 177.9(5) ?
C15 C16 C17 C12 . . . . -0.5(7) ?
C11 C12 C17 C18 . . . . 0.2(7) ?
C13 C12 C17 C18 . . . . -178.6(4) ?
C11 C12 C17 C16 . . . . 178.7(5) ?
C13 C12 C17 C16 . . . . -0.2(7) ?
C10 C9 C18 C17 . . . . -1.1(7) ?
C8 C9 C18 C17 . . . . 178.9(4) ?
C16 C17 C18 C9 . . . . -177.2(5) ?
C12 C17 C18 C9 . . . . 1.2(7) ?
O1 Sn1 C20 C21 . . . . -79.3(4) ?
C24 Sn1 C20 C21 . . . . 22.6(5) ?
O2 Sn1 C20 C21 . . . . 123.7(4) ?
N1 Sn1 C20 C21 . . . . -163.5(3) ?
Sn1 C20 C21 C22 . . . . -60.6(5) ?
C20 C21 C22 C23 . . . . 178.3(4) ?
O1 Sn1 C24 C25 . . . . -169.9(4) ?
C20 Sn1 C24 C25 . . . . 85.2(4) ?
O2 Sn1 C24 C25 . . . . -16.3(4) ?
N1 Sn1 C24 C25 . . . . -88.4(4) ?
Sn1 C24 C25 C26 . . . . 170.4(3) ?
C24 C25 C26 C27 . . . . 179.2(4) ?
Sn2 O4 C29 C30 . . . . -135.1(4) ?
Sn2 O4 C29 C28 . . . . 46.9(6) ?
C33 C28 C29 O4 . . . . 178.6(4) ?
C34 C28 C29 O4 . . . . -0.2(7) ?
C33 C28 C29 C30 . . . . 0.6(7) ?
C34 C28 C29 C30 . . . . -178.2(4) ?
O4 C29 C30 C31 . . . . -178.9(4) ?
C28 C29 C30 C31 . . . . -0.9(7) ?
C29 C30 C31 C32 . . . . 0.6(7) ?
C30 C31 C32 C33 . . . . -0.1(7) ?
C30 C31 C32 Cl2 . . . . 180.0(4) ?
C31 C32 C33 C28 . . . . -0.2(7) ?
Cl2 C32 C33 C28 . . . . 179.8(4) ?
C29 C28 C33 C32 . . . . -0.1(7) ?
C34 C28 C33 C32 . . . . 178.8(4) ?
N4 N3 C34 C28 . . . . -177.1(4) ?
Sn2 N3 C34 C28 . . . . 6.1(6) ?
N4 N3 C34 C46 . . . . 1.0(6) ?
Sn2 N3 C34 C46 . . . . -175.8(3) ?
C29 C28 C34 N3 . . . . -26.8(7) ?
C33 C28 C34 N3 . . . . 154.4(4) ?
C29 C28 C34 C46 . . . . 155.1(5) ?
C33 C28 C34 C46 . . . . -23.7(6) ?
Sn2 O5 C35 N4 . . . . 20.6(6) ?
Sn2 O5 C35 C36 . . . . -159.9(3) ?
N3 N4 C35 O5 . . . . -0.7(6) ?
N3 N4 C35 C36 . . . . 179.8(4) ?
O5 C35 C36 C45 . . . . -1.4(7) ?
N4 C35 C36 C45 . . . . 178.1(4) ?
O5 C35 C36 C37 . . . . 177.4(4) ?
N4 C35 C36 C37 . . . . -3.1(7) ?
C45 C36 C37 O6 . . . . 179.8(4) ?
C35 C36 C37 O6 . . . . 1.0(7) ?
C45 C36 C37 C38 . . . . 0.2(7) ?
C35 C36 C37 C38 . . . . -178.6(4) ?
O6 C37 C38 C39 . . . . 179.3(4) ?
C36 C37 C38 C39 . . . . -1.1(7) ?
C37 C38 C39 C44 . . . . 1.2(7) ?
C37 C38 C39 C40 . . . . -178.3(5) ?
C44 C39 C40 C41 . . . . -1.2(7) ?
C38 C39 C40 C41 . . . . 178.3(5) ?
C39 C40 C41 C42 . . . . 1.6(8) ?
C40 C41 C42 C43 . . . . -0.8(8) ?
C41 C42 C43 C44 . . . . -0.2(8) ?
C38 C39 C44 C45 . . . . -0.5(7) ?
C40 C39 C44 C45 . . . . 179.0(4) ?
C38 C39 C44 C43 . . . . -179.4(5) ?
C40 C39 C44 C43 . . . . 0.2(7) ?
C42 C43 C44 C45 . . . . -178.3(5) ?
C42 C43 C44 C39 . . . . 0.6(7) ?
C37 C36 C45 C44 . . . . 0.6(7) ?
C35 C36 C45 C44 . . . . 179.4(4) ?
C39 C44 C45 C36 . . . . -0.4(7) ?
C43 C44 C45 C36 . . . . 178.5(5) ?
O4 Sn2 C47 C48 . . . . 143.3(4) ?
C51 Sn2 C47 C48 . . . . 43.4(5) ?
O5 Sn2 C47 C48 . . . . -61.2(4) ?
N3 Sn2 C47 C48 . . . . -133.7(4) ?
Sn2 C47 C48 C49 . . . . -57.6(5) ?
C47 C48 C49 C50 . . . . -167.9(5) ?
O4 Sn2 C51 C52 . . . . 150.9(4) ?
C47 Sn2 C51 C52 . . . . -106.2(4) ?
O5 Sn2 C51 C52 . . . . -2.6(4) ?
N3 Sn2 C51 C52 . . . . 70.8(4) ?
Sn2 C51 C52 C53 . . . . 75.6(5) ?
C51 C52 C53 C54 . . . . 179.8(4) ?
